data_4068985
loop_
_publ_author_name
'Stanlake, Louisa J. E.'
'Schafer, Laurel L.'

_publ_section_title
;
 Bis- and Mono(amidate) Complexes of Yttrium: Synthesis, Characterization,
 and Use as Precatalysts for the Hydroamination of Aminoalkenes
;
_journal_issue 14
_journal_name_full Organometallics
_journal_page_first 3990
_journal_paper_doi 10.1021/om801190t
_journal_volume 28
_journal_year 2009
_chemical_formula_moiety 'C70 H90 N3 O3 Si2 Y'
_chemical_formula_sum 'C70 H90 N3 O3 Si2 Y'
_chemical_formula_weight 1166.54
_chemical_name_systematic
;
 ?
;
_space_group_IT_number 14
_symmetry_cell_setting monoclinic
_symmetry_space_group_name_Hall '-P 2yn'
_symmetry_space_group_name_H-M 'P 1 21/n 1'
_atom_sites_solution_hydrogens geom
_atom_sites_solution_primary direct
_atom_sites_solution_secondary difmap
_audit_creation_method SHELXL-97
_cell_angle_alpha 90.00
_cell_angle_beta 101.524(2)
_cell_angle_gamma 90.00
_cell_formula_units_Z 4
_cell_length_a 13.2111(8)
_cell_length_b 20.1020(14)
_cell_length_c 24.9192(17)
_cell_measurement_reflns_used 6950
_cell_measurement_temperature 293(2)
_cell_measurement_theta_max 21.599
_cell_measurement_theta_min 2.173
_cell_volume 6484.4(7)
_computing_structure_refinement 'SHELXL-97 (Sheldrick, 1997)'
_diffrn_ambient_temperature 173(2)
_diffrn_measured_fraction_theta_full 0.998
_diffrn_measured_fraction_theta_max 0.998
_diffrn_measurement_device_type 'Bruker X8 APEX II'
_diffrn_measurement_method 'area detector'
_diffrn_radiation_monochromator graphite
_diffrn_radiation_source 'fine-focus sealed tube'
_diffrn_radiation_type MoK\a
_diffrn_radiation_wavelength 0.71073
_diffrn_reflns_av_R_equivalents 0.0636
_diffrn_reflns_av_sigmaI/netI 0.0623
_diffrn_reflns_limit_h_max 13
_diffrn_reflns_limit_h_min -14
_diffrn_reflns_limit_k_max 21
_diffrn_reflns_limit_k_min -21
_diffrn_reflns_limit_l_max 26
_diffrn_reflns_limit_l_min -26
_diffrn_reflns_number 37610
_diffrn_reflns_theta_full 22.50
_diffrn_reflns_theta_max 22.50
_diffrn_reflns_theta_min 1.63
_exptl_absorpt_coefficient_mu 0.983
_exptl_absorpt_correction_T_max 0.8215
_exptl_absorpt_correction_T_min 0.3382
_exptl_absorpt_correction_type multi-scan
_exptl_crystal_colour colourless
_exptl_crystal_density_diffrn 1.195
_exptl_crystal_density_method 'not measured'
_exptl_crystal_description prism
_exptl_crystal_F_000 2488
_exptl_crystal_size_max 0.30
_exptl_crystal_size_mid 0.25
_exptl_crystal_size_min 0.20
_refine_diff_density_max 0.648
_refine_diff_density_min -0.508
_refine_diff_density_rms 0.060
_refine_ls_extinction_method none
_refine_ls_goodness_of_fit_ref 1.026
_refine_ls_hydrogen_treatment constr
_refine_ls_matrix_type full
_refine_ls_number_parameters 728
_refine_ls_number_reflns 8456
_refine_ls_number_restraints 0
_refine_ls_restrained_S_all 1.026
_refine_ls_R_factor_all 0.0844
_refine_ls_R_factor_gt 0.0492
_refine_ls_shift/su_max 0.001
_refine_ls_shift/su_mean 0.000
_refine_ls_structure_factor_coef Fsqd
_refine_ls_weighting_details 'calc w=1/[\s^2^(Fo^2^)+(0.0414P)^2^+8.8878P] where P=(Fo^2^+2Fc^2^)/3'
_refine_ls_weighting_scheme calc
_refine_ls_wR_factor_gt 0.0980
_refine_ls_wR_factor_ref 0.1124
_reflns_number_gt 6046
_reflns_number_total 8456
_reflns_threshold_expression >2sigma(I)
_cod_data_source_file om801190t_si_002.cif
_cod_data_source_block ls083
_cod_original_sg_symbol_H-M 'P 21/n'
_cod_database_code 4068985

loop_
_symmetry_equiv_pos_as_xyz
'x, y, z'
'-x+1/2, y+1/2, -z+1/2'
'-x, -y, -z'
'x-1/2, -y-1/2, z-1/2'

loop_
_atom_site_label
_atom_site_type_symbol
_atom_site_fract_x
_atom_site_fract_y
_atom_site_fract_z
_atom_site_U_iso_or_equiv
_atom_site_adp_type
_atom_site_occupancy
_atom_site_symmetry_multiplicity
_atom_site_calc_flag
_atom_site_refinement_flags
Y1 Y 0.69886(3) 0.60944(2) 0.215176(15) 0.02197(13) Uani 1 1 d .
Si2 Si 0.44786(9) 0.59434(7) 0.22571(5) 0.0399(4) Uani 1 1 d .
Si1 Si 0.47300(9) 0.62647(7) 0.11330(5) 0.0420(4) Uani 1 1 d .
O2 O 0.7897(2) 0.65099(13) 0.15400(10) 0.0253(7) Uani 1 1 d .
O1 O 0.7226(2) 0.51707(13) 0.26970(10) 0.0274(7) Uani 1 1 d .
O3 O 0.6980(2) 0.72500(13) 0.22943(10) 0.0313(7) Uani 1 1 d .
N1 N 0.7939(2) 0.60849(16) 0.31027(12) 0.0222(7) Uani 1 1 d .
N2 N 0.7936(2) 0.54139(16) 0.16097(12) 0.0227(8) Uani 1 1 d .
C13 C 0.8522(3) 0.64756(19) 0.35396(15) 0.0239(10) Uani 1 1 d .
N3 N 0.5276(2) 0.60945(17) 0.18044(13) 0.0311(8) Uani 1 1 d .
C25 C 0.8648(3) 0.59485(19) 0.08615(15) 0.0244(10) Uani 1 1 d .
C3 C 0.8315(3) 0.4987(2) 0.35754(16) 0.0263(10) Uani 1 1 d .
C18 C 0.8223(3) 0.6524(2) 0.40547(16) 0.0282(10) Uani 1 1 d .
C31 C 0.9946(3) 0.6344(2) 0.03556(17) 0.0337(11) Uani 1 1 d .
C1 C 0.7815(3) 0.5437(2) 0.31162(16) 0.0230(10) Uani 1 1 d .
C4 C 0.7756(3) 0.4459(2) 0.37665(16) 0.0302(11) Uani 1 1 d .
C40 C 0.9318(3) 0.46082(19) 0.15469(16) 0.0262(10) Uani 1 1 d .
C35 C 0.8262(3) 0.47649(19) 0.14751(15) 0.0233(10) Uani 1 1 d .
C26 C 0.9481(3) 0.6383(2) 0.08264(16) 0.0267(10) Uani 1 1 d .
C36 C 0.7503(3) 0.4289(2) 0.12755(16) 0.0284(10) Uani 1 1 d .
C2 C 0.8155(3) 0.5948(2) 0.13540(15) 0.0219(10) Uani 1 1 d .
C39 C 0.9587(3) 0.3988(2) 0.13769(16) 0.0328(11) Uani 1 1 d .
H39 H 1.0282 0.3879 0.1416 0.039 Uiso 1 1 calc R
C34 C 0.8288(3) 0.5511(2) 0.04424(16) 0.0310(11) Uani 1 1 d .
H34 H 0.7741 0.5229 0.0468 0.037 Uiso 1 1 calc R
C37 C 0.7825(4) 0.3672(2) 0.11137(17) 0.0350(11) Uani 1 1 d .
H37 H 0.7332 0.3351 0.0977 0.042 Uiso 1 1 calc R
C14 C 0.9369(3) 0.68411(19) 0.34387(16) 0.0260(10) Uani 1 1 d .
C22 C 0.7299(3) 0.6173(2) 0.41992(16) 0.0325(11) Uani 1 1 d .
H22 H 0.6994 0.5891 0.3888 0.039 Uiso 1 1 calc R
C27 C 0.9903(3) 0.6842(2) 0.12400(18) 0.0346(11) Uani 1 1 d .
H27 H 0.9614 0.6878 0.1550 0.042 Uiso 1 1 calc R
C16 C 0.9668(4) 0.7260(2) 0.43605(18) 0.0422(13) Uani 1 1 d .
H16 H 1.0062 0.7514 0.4638 0.051 Uiso 1 1 calc R
C19 C 0.9717(3) 0.6829(2) 0.28904(17) 0.0344(11) Uani 1 1 d .
H19 H 0.9228 0.6553 0.2637 0.041 Uiso 1 1 calc R
C15 C 0.9935(3) 0.7226(2) 0.38562(18) 0.0390(12) Uani 1 1 d .
H15 H 1.0503 0.7464 0.3793 0.047 Uiso 1 1 calc R
C23 C 0.6482(4) 0.6675(2) 0.42887(19) 0.0468(13) Uani 1 1 d .
H23A H 0.6763 0.6958 0.4592 0.070 Uiso 1 1 calc R
H23B H 0.5892 0.6443 0.4366 0.070 Uiso 1 1 calc R
H23C H 0.6276 0.6940 0.3965 0.070 Uiso 1 1 calc R
C47 C 0.6761(4) 0.7624(2) 0.27531(18) 0.0508(14) Uani 1 1 d .
H47A H 0.7386 0.7815 0.2969 0.061 Uiso 1 1 calc R
H47B H 0.6432 0.7347 0.2987 0.061 Uiso 1 1 calc R
C38 C 0.8853(4) 0.3528(2) 0.11518(17) 0.0372(12) Uani 1 1 d .
H38 H 0.9052 0.3123 0.1026 0.045 Uiso 1 1 calc R
C56 C 0.5700(3) 0.6227(2) 0.06825(17) 0.0441(13) Uani 1 1 d .
H56A H 0.6247 0.6537 0.0812 0.066 Uiso 1 1 calc R
H56B H 0.5373 0.6340 0.0314 0.066 Uiso 1 1 calc R
H56C H 0.5979 0.5786 0.0690 0.066 Uiso 1 1 calc R
C20 C 0.9712(4) 0.7521(2) 0.26429(18) 0.0439(12) Uani 1 1 d .
H20A H 0.9034 0.7711 0.2605 0.066 Uiso 1 1 calc R
H20B H 0.9894 0.7492 0.2290 0.066 Uiso 1 1 calc R
H20C H 1.0203 0.7797 0.2878 0.066 Uiso 1 1 calc R
C101 C 0.7654(8) 0.7088(5) 0.9602(3) 0.111(3) Uani 1 1 d .
H101 H 0.7609 0.7152 0.9966 0.134 Uiso 1 1 calc R
C12 C 0.9332(3) 0.5087(2) 0.38111(17) 0.0342(11) Uani 1 1 d .
H12 H 0.9697 0.5426 0.3680 0.041 Uiso 1 1 calc R
C106 C 0.7761(7) 0.6868(4) 0.7928(3) 0.135(4) Uani 1 1 d .
H10A H 0.7535 0.6435 0.7790 0.203 Uiso 1 1 calc R
H10B H 0.8463 0.6936 0.7891 0.203 Uiso 1 1 calc R
H10C H 0.7328 0.7202 0.7724 0.203 Uiso 1 1 calc R
C5 C 0.6714(3) 0.4303(2) 0.35415(18) 0.0379(12) Uani 1 1 d .
H5 H 0.6355 0.4555 0.3252 0.045 Uiso 1 1 calc R
C33 C 0.8733(4) 0.5485(2) -0.00236(17) 0.0397(12) Uani 1 1 d .
H33 H 0.8469 0.5196 -0.0308 0.048 Uiso 1 1 calc R
C30 C 1.0793(4) 0.6758(3) 0.0327(2) 0.0520(14) Uani 1 1 d .
H30 H 1.1100 0.6731 0.0023 0.062 Uiso 1 1 calc R
C9 C 0.8280(4) 0.4061(2) 0.42105(18) 0.0398(12) Uani 1 1 d .
C44 C 1.0174(3) 0.5067(2) 0.18319(17) 0.0329(11) Uani 1 1 d .
H44 H 0.9874 0.5507 0.1865 0.040 Uiso 1 1 calc R
C41 C 0.6365(3) 0.4418(2) 0.12336(17) 0.0344(11) Uani 1 1 d .
H41 H 0.6282 0.4889 0.1317 0.041 Uiso 1 1 calc R
C28 C 1.0720(4) 0.7229(3) 0.1196(2) 0.0477(13) Uani 1 1 d .
H28 H 1.0986 0.7523 0.1477 0.057 Uiso 1 1 calc R
C29 C 1.1172(4) 0.7193(3) 0.0731(2) 0.0553(15) Uani 1 1 d .
H29 H 1.1726 0.7466 0.0701 0.066 Uiso 1 1 calc R
C24 C 0.7605(4) 0.5723(2) 0.47035(17) 0.0423(12) Uani 1 1 d .
H24A H 0.8142 0.5424 0.4649 0.063 Uiso 1 1 calc R
H24B H 0.7014 0.5471 0.4755 0.063 Uiso 1 1 calc R
H24C H 0.7848 0.5992 0.5021 0.063 Uiso 1 1 calc R
C17 C 0.8822(4) 0.6920(2) 0.44546(17) 0.0366(12) Uani 1 1 d .
H17 H 0.8642 0.6955 0.4796 0.044 Uiso 1 1 calc R
C11 C 0.9839(4) 0.4688(2) 0.42478(19) 0.0468(13) Uani 1 1 d .
H11 H 1.0530 0.4763 0.4403 0.056 Uiso 1 1 calc R
C50 C 0.6802(4) 0.7701(2) 0.18223(19) 0.0540(15) Uani 1 1 d .
H50A H 0.6420 0.7480 0.1499 0.065 Uiso 1 1 calc R
H50B H 0.7451 0.7862 0.1746 0.065 Uiso 1 1 calc R
C8 C 0.7729(5) 0.3538(2) 0.4409(2) 0.0556(15) Uani 1 1 d .
H8 H 0.8060 0.3284 0.4705 0.067 Uiso 1 1 calc R
C32 C 0.9549(4) 0.5883(2) -0.00587(18) 0.0429(13) Uani 1 1 d .
H32 H 0.9853 0.5850 -0.0364 0.051 Uiso 1 1 calc R
C10 C 0.9319(4) 0.4197(2) 0.44389(19) 0.0481(13) Uani 1 1 d .
H10 H 0.9657 0.3941 0.4731 0.058 Uiso 1 1 calc R
C6 C 0.6226(4) 0.3789(2) 0.3743(2) 0.0486(13) Uani 1 1 d .
H6 H 0.5541 0.3695 0.3587 0.058 Uiso 1 1 calc R
C46 C 1.1046(3) 0.5144(2) 0.1512(2) 0.0487(13) Uani 1 1 d .
H46A H 1.1395 0.4726 0.1505 0.073 Uiso 1 1 calc R
H46B H 1.1528 0.5473 0.1686 0.073 Uiso 1 1 calc R
H46C H 1.0760 0.5280 0.1143 0.073 Uiso 1 1 calc R
C110 C 0.8886(9) 0.9497(6) 0.9300(4) 0.144(4) Uani 1 1 d .
H110 H 0.9277 0.9134 0.9453 0.173 Uiso 1 1 calc R
C42 C 0.5958(4) 0.4009(2) 0.1660(2) 0.0518(14) Uani 1 1 d .
H42A H 0.6014 0.3544 0.1583 0.078 Uiso 1 1 calc R
H42B H 0.5247 0.4120 0.1648 0.078 Uiso 1 1 calc R
H42C H 0.6357 0.4106 0.2017 0.078 Uiso 1 1 calc R
C102 C 0.8325(9) 0.7478(6) 0.9294(7) 0.165(6) Uani 1 1 d .
H102 H 0.8762 0.7789 0.9498 0.198 Uiso 1 1 calc R
C103 C 0.8379(8) 0.7436(4) 0.8749(6) 0.142(5) Uani 1 1 d .
H103 H 0.8791 0.7706 0.8578 0.170 Uiso 1 1 calc R
C55 C 0.4166(4) 0.7124(3) 0.1016(2) 0.0720(18) Uani 1 1 d .
H55A H 0.3667 0.7190 0.1243 0.108 Uiso 1 1 calc R
H55B H 0.3837 0.7173 0.0638 0.108 Uiso 1 1 calc R
H55C H 0.4707 0.7448 0.1107 0.108 Uiso 1 1 calc R
C45 C 1.0597(4) 0.4805(3) 0.24085(19) 0.0580(15) Uani 1 1 d .
H45A H 1.0061 0.4814 0.2618 0.087 Uiso 1 1 calc R
H45B H 1.1162 0.5079 0.2583 0.087 Uiso 1 1 calc R
H45C H 1.0834 0.4356 0.2387 0.087 Uiso 1 1 calc R
C105 C 0.7130(4) 0.6547(3) 0.8733(3) 0.0624(16) Uani 1 1 d .
H105 H 0.6705 0.6217 0.8547 0.075 Uiso 1 1 calc R
C21 C 1.0784(4) 0.6521(3) 0.2943(2) 0.0554(14) Uani 1 1 d .
H21A H 1.1281 0.6788 0.3185 0.083 Uiso 1 1 calc R
H21B H 1.0966 0.6503 0.2589 0.083 Uiso 1 1 calc R
H21C H 1.0780 0.6080 0.3089 0.083 Uiso 1 1 calc R
C43 C 0.5736(4) 0.4285(3) 0.0662(2) 0.0564(15) Uani 1 1 d .
H43A H 0.5998 0.4552 0.0401 0.085 Uiso 1 1 calc R
H43B H 0.5026 0.4396 0.0651 0.085 Uiso 1 1 calc R
H43C H 0.5789 0.3823 0.0574 0.085 Uiso 1 1 calc R
C54 C 0.3649(4) 0.5681(3) 0.0844(2) 0.0599(15) Uani 1 1 d .
H54A H 0.3896 0.5231 0.0882 0.090 Uiso 1 1 calc R
H54B H 0.3402 0.5778 0.0463 0.090 Uiso 1 1 calc R
H54C H 0.3096 0.5734 0.1038 0.090 Uiso 1 1 calc R
C49 C 0.6181(5) 0.8265(3) 0.1991(2) 0.078(2) Uani 1 1 d .
H49A H 0.6543 0.8683 0.1980 0.093 Uiso 1 1 calc R
H49B H 0.5515 0.8296 0.1744 0.093 Uiso 1 1 calc R
C53 C 0.3299(3) 0.6486(3) 0.2158(2) 0.0593(15) Uani 1 1 d .
H53A H 0.3504 0.6945 0.2176 0.089 Uiso 1 1 calc R
H53B H 0.2920 0.6394 0.2441 0.089 Uiso 1 1 calc R
H53C H 0.2870 0.6396 0.1807 0.089 Uiso 1 1 calc R
C51 C 0.4032(4) 0.5060(3) 0.2257(2) 0.0602(15) Uani 1 1 d .
H51A H 0.3655 0.4945 0.1899 0.090 Uiso 1 1 calc R
H51B H 0.3593 0.5009 0.2519 0.090 Uiso 1 1 calc R
H51C H 0.4620 0.4772 0.2354 0.090 Uiso 1 1 calc R
C52 C 0.5174(4) 0.6114(3) 0.2975(2) 0.0681(17) Uani 1 1 d .
H52A H 0.5824 0.5884 0.3044 0.102 Uiso 1 1 calc R
H52B H 0.4762 0.5962 0.3228 0.102 Uiso 1 1 calc R
H52C H 0.5292 0.6584 0.3022 0.102 Uiso 1 1 calc R
C112 C 0.7333(6) 0.9982(4) 0.8842(3) 0.0800(19) Uani 1 1 d .
H112 H 0.6637 0.9929 0.8686 0.096 Uiso 1 1 calc R
C7 C 0.6741(5) 0.3403(3) 0.4179(2) 0.0592(15) Uani 1 1 d .
H7 H 0.6400 0.3053 0.4310 0.071 Uiso 1 1 calc R
C108 C 0.8765(6) 1.0673(5) 0.9079(3) 0.118(3) Uani 1 1 d .
H108 H 0.9063 1.1093 0.9090 0.141 Uiso 1 1 calc R
C48 C 0.6059(8) 0.8144(4) 0.2488(3) 0.189(6) Uani 1 1 d .
H48A H 0.5351 0.8006 0.2477 0.227 Uiso 1 1 calc R
H48B H 0.6180 0.8548 0.2703 0.227 Uiso 1 1 calc R
C104 C 0.7702(6) 0.6909(5) 0.8472(5) 0.125(4) Uani 1 1 d .
C111 C 0.7902(7) 0.9431(5) 0.9072(4) 0.118(3) Uani 1 1 d .
H111 H 0.7586 0.9017 0.9066 0.142 Uiso 1 1 calc R
C109 C 0.9334(6) 1.0149(7) 0.9303(4) 0.143(4) Uani 1 1 d .
H109 H 1.0027 1.0210 0.9461 0.171 Uiso 1 1 calc R
C100 C 0.7157(6) 0.6653(5) 0.9277(4) 0.131(4) Uani 1 1 d .
H100 H 0.6750 0.6365 0.9435 0.157 Uiso 1 1 calc R
C113 C 0.7128(6) 1.1175(4) 0.8613(3) 0.122(3) Uani 1 1 d .
H11A H 0.7294 1.1302 0.8270 0.182 Uiso 1 1 calc R
H11B H 0.7270 1.1539 0.8866 0.182 Uiso 1 1 calc R
H11C H 0.6409 1.1061 0.8559 0.182 Uiso 1 1 calc R
C107 C 0.7765(6) 1.0590(4) 0.8838(3) 0.085(2) Uani 1 1 d .

loop_
_atom_site_aniso_label
_atom_site_aniso_U_11
_atom_site_aniso_U_22
_atom_site_aniso_U_33
_atom_site_aniso_U_23
_atom_site_aniso_U_13
_atom_site_aniso_U_12
Y1 0.0194(2) 0.0235(2) 0.0229(2) -0.00154(19) 0.00384(15) -0.0003(2)
Si2 0.0237(7) 0.0529(9) 0.0434(8) -0.0072(7) 0.0079(6) -0.0007(6)
Si1 0.0249(7) 0.0541(10) 0.0434(8) 0.0061(7) -0.0018(6) 0.0024(7)
O2 0.0290(16) 0.0180(16) 0.0302(16) -0.0029(13) 0.0090(13) 0.0027(13)
O1 0.0314(17) 0.0241(16) 0.0249(16) -0.0027(13) 0.0013(13) -0.0070(13)
O3 0.0448(19) 0.0213(16) 0.0291(17) -0.0008(13) 0.0100(14) 0.0050(14)
N1 0.0181(18) 0.024(2) 0.0243(18) -0.0009(16) 0.0042(14) -0.0011(17)
N2 0.0218(19) 0.022(2) 0.0257(19) -0.0022(16) 0.0079(15) -0.0021(16)
C13 0.026(2) 0.016(2) 0.026(2) -0.0013(18) -0.0028(19) 0.001(2)
N3 0.0154(18) 0.037(2) 0.040(2) -0.0012(18) 0.0032(15) 0.0005(17)
C25 0.026(2) 0.022(2) 0.026(2) 0.0032(19) 0.0065(18) 0.006(2)
C3 0.029(3) 0.022(2) 0.028(2) -0.001(2) 0.006(2) 0.004(2)
C18 0.034(3) 0.023(2) 0.026(2) 0.002(2) 0.002(2) 0.006(2)
C31 0.030(3) 0.042(3) 0.032(3) 0.008(2) 0.013(2) 0.007(2)
C1 0.021(2) 0.023(3) 0.027(2) -0.0011(19) 0.0106(19) -0.001(2)
C4 0.041(3) 0.021(3) 0.030(2) -0.001(2) 0.010(2) 0.006(2)
C40 0.033(3) 0.020(2) 0.027(2) 0.0055(19) 0.0093(19) 0.003(2)
C35 0.033(3) 0.019(2) 0.020(2) 0.0002(18) 0.0106(19) 0.001(2)
C26 0.024(2) 0.028(2) 0.029(2) 0.008(2) 0.0071(19) 0.007(2)
C36 0.039(3) 0.022(3) 0.026(2) 0.0000(19) 0.010(2) -0.003(2)
C2 0.015(2) 0.024(3) 0.026(2) -0.004(2) 0.0023(17) -0.0023(19)
C39 0.036(3) 0.028(3) 0.038(3) 0.004(2) 0.016(2) 0.006(2)
C34 0.035(3) 0.028(3) 0.030(3) 0.001(2) 0.009(2) 0.000(2)
C37 0.046(3) 0.026(3) 0.034(3) -0.001(2) 0.011(2) -0.008(2)
C14 0.025(2) 0.019(2) 0.032(3) -0.0027(19) -0.0004(19) -0.001(2)
C22 0.041(3) 0.029(3) 0.027(2) 0.000(2) 0.007(2) 0.003(2)
C27 0.032(3) 0.037(3) 0.037(3) 0.002(2) 0.010(2) -0.005(2)
C16 0.054(3) 0.036(3) 0.030(3) -0.009(2) -0.008(2) -0.008(3)
C19 0.033(3) 0.033(3) 0.038(3) -0.010(2) 0.009(2) -0.010(2)
C15 0.037(3) 0.033(3) 0.044(3) -0.001(2) -0.001(2) -0.007(2)
C23 0.050(3) 0.045(3) 0.047(3) -0.007(2) 0.015(2) 0.006(3)
C47 0.072(4) 0.045(3) 0.037(3) -0.003(2) 0.015(3) 0.026(3)
C38 0.060(4) 0.017(3) 0.039(3) -0.002(2) 0.022(2) 0.000(3)
C56 0.030(3) 0.062(4) 0.038(3) 0.011(2) -0.001(2) -0.006(2)
C20 0.050(3) 0.045(3) 0.039(3) -0.002(2) 0.015(2) -0.001(3)
C101 0.144(8) 0.080(6) 0.094(6) -0.017(5) -0.014(6) 0.056(6)
C12 0.036(3) 0.026(3) 0.039(3) 0.000(2) 0.004(2) 0.004(2)
C106 0.164(8) 0.141(8) 0.119(7) 0.046(6) 0.069(6) 0.115(7)
C5 0.042(3) 0.032(3) 0.041(3) 0.005(2) 0.012(2) -0.002(2)
C33 0.054(3) 0.037(3) 0.030(3) -0.006(2) 0.013(2) 0.005(3)
C30 0.040(3) 0.071(4) 0.052(3) 0.009(3) 0.024(3) -0.007(3)
C9 0.056(3) 0.029(3) 0.035(3) 0.004(2) 0.012(2) 0.005(2)
C44 0.028(3) 0.027(3) 0.043(3) 0.002(2) 0.005(2) 0.004(2)
C41 0.035(3) 0.025(3) 0.041(3) -0.006(2) 0.002(2) -0.006(2)
C28 0.038(3) 0.056(3) 0.049(3) -0.003(3) 0.008(2) -0.012(3)
C29 0.035(3) 0.069(4) 0.064(4) 0.004(3) 0.015(3) -0.018(3)
C24 0.054(3) 0.039(3) 0.035(3) 0.007(2) 0.013(2) -0.002(3)
C17 0.050(3) 0.032(3) 0.025(3) -0.004(2) 0.000(2) 0.004(3)
C11 0.043(3) 0.043(3) 0.047(3) 0.002(3) -0.007(3) 0.008(3)
C50 0.094(4) 0.031(3) 0.042(3) 0.011(2) 0.028(3) 0.021(3)
C8 0.084(5) 0.038(3) 0.045(3) 0.015(3) 0.013(3) 0.004(3)
C32 0.049(3) 0.052(3) 0.033(3) 0.004(2) 0.021(2) 0.009(3)
C10 0.063(4) 0.039(3) 0.037(3) 0.010(2) -0.004(3) 0.012(3)
C6 0.051(3) 0.043(3) 0.056(3) -0.001(3) 0.021(3) -0.008(3)
C46 0.030(3) 0.045(3) 0.074(4) -0.001(3) 0.015(3) 0.005(2)
C110 0.102(8) 0.135(9) 0.196(11) -0.013(8) 0.027(8) 0.052(7)
C42 0.042(3) 0.050(3) 0.067(3) -0.002(3) 0.019(3) -0.011(3)
C102 0.109(8) 0.082(7) 0.269(16) 0.035(11) -0.049(11) 0.023(6)
C103 0.077(6) 0.043(5) 0.268(15) 0.011(8) -0.056(9) -0.004(4)
C55 0.049(4) 0.079(4) 0.085(4) 0.027(4) 0.004(3) 0.015(3)
C45 0.068(4) 0.049(3) 0.048(3) 0.001(3) -0.010(3) 0.003(3)
C105 0.047(4) 0.054(4) 0.082(5) -0.008(4) 0.001(3) 0.011(3)
C21 0.046(3) 0.053(3) 0.072(4) -0.004(3) 0.022(3) 0.004(3)
C43 0.054(3) 0.052(3) 0.057(3) -0.007(3) -0.005(3) -0.003(3)
C54 0.038(3) 0.093(4) 0.043(3) -0.007(3) -0.003(2) -0.008(3)
C49 0.137(6) 0.044(4) 0.064(4) 0.018(3) 0.048(4) 0.044(4)
C53 0.034(3) 0.072(4) 0.074(4) -0.015(3) 0.015(3) 0.005(3)
C51 0.048(3) 0.062(4) 0.076(4) 0.005(3) 0.028(3) -0.003(3)
C52 0.038(3) 0.116(5) 0.050(3) -0.017(3) 0.007(2) 0.004(3)
C112 0.083(5) 0.083(5) 0.073(4) -0.013(4) 0.013(4) -0.011(5)
C7 0.081(4) 0.044(3) 0.058(4) 0.015(3) 0.027(3) -0.009(3)
C108 0.054(5) 0.185(10) 0.121(7) 0.002(7) 0.033(5) -0.008(6)
C48 0.326(13) 0.194(9) 0.045(4) 0.016(5) 0.036(6) 0.226(10)
C104 0.074(6) 0.135(8) 0.181(10) 0.088(8) 0.064(6) 0.072(6)
C111 0.098(7) 0.115(8) 0.135(8) -0.027(6) 0.008(6) 0.017(6)
C109 0.051(6) 0.202(12) 0.176(10) -0.022(9) 0.026(6) 0.006(7)
C100 0.114(7) 0.119(7) 0.134(8) -0.036(6) -0.036(6) 0.081(6)
C113 0.162(8) 0.104(6) 0.083(5) 0.014(5) -0.014(5) 0.002(6)
C107 0.090(6) 0.106(6) 0.059(4) -0.009(4) 0.016(4) -0.017(5)

loop_
_atom_type_symbol
_atom_type_description
_atom_type_scat_dispersion_real
_atom_type_scat_dispersion_imag
_atom_type_scat_source
C C 0.0033 0.0016 'International Tables Vol C Tables 4.2.6.8 and 6.1.1.4'
H H 0.0000 0.0000 'International Tables Vol C Tables 4.2.6.8 and 6.1.1.4'
N N 0.0061 0.0033 'International Tables Vol C Tables 4.2.6.8 and 6.1.1.4'
O O 0.0106 0.0060 'International Tables Vol C Tables 4.2.6.8 and 6.1.1.4'
Si Si 0.0817 0.0704 'International Tables Vol C Tables 4.2.6.8 and 6.1.1.4'
Y Y -2.7962 3.5667 'International Tables Vol C Tables 4.2.6.8 and 6.1.1.4'

loop_
_geom_angle_atom_site_label_1
_geom_angle_atom_site_label_2
_geom_angle_atom_site_label_3
_geom_angle
N3 Y1 O2 111.43(11)
N3 Y1 O1 103.68(11)
O2 Y1 O1 131.87(9)
N3 Y1 O3 91.32(11)
O2 Y1 O3 75.99(9)
O1 Y1 O3 135.85(9)
N3 Y1 N2 111.97(11)
O2 Y1 N2 55.77(10)
O1 Y1 N2 81.29(10)
O3 Y1 N2 131.09(10)
N3 Y1 N1 130.71(11)
O2 Y1 N1 114.40(10)
O1 Y1 N1 55.65(10)
O3 Y1 N1 83.02(10)
N2 Y1 N1 108.13(10)
N3 Y1 C2 112.63(11)
O2 Y1 C2 27.62(10)
O1 Y1 C2 108.12(11)
O3 Y1 C2 103.55(10)
N2 Y1 C2 28.30(10)
N1 Y1 C2 116.30(10)
N3 Y1 C1 121.65(12)
O2 Y1 C1 125.91(10)
O1 Y1 C1 27.46(10)
O3 Y1 C1 110.69(10)
N2 Y1 C1 93.23(11)
N1 Y1 C1 28.32(10)
C2 Y1 C1 113.19(11)
N3 Si2 C51 113.7(2)
N3 Si2 C52 110.3(2)
C51 Si2 C52 105.6(3)
N3 Si2 C53 114.4(2)
C51 Si2 C53 107.3(2)
C52 Si2 C53 104.8(2)
N3 Si1 C56 111.86(18)
N3 Si1 C54 112.9(2)
C56 Si1 C54 107.7(2)
N3 Si1 C55 114.2(2)
C56 Si1 C55 104.0(2)
C54 Si1 C55 105.5(2)
C2 O2 Y1 97.6(2)
C1 O1 Y1 97.6(2)
C47 O3 C50 106.7(3)
C47 O3 Y1 129.9(3)
C50 O3 Y1 119.7(2)
C1 N1 C13 125.0(3)
C1 N1 Y1 89.4(2)
C13 N1 Y1 145.4(3)
C2 N2 C35 121.7(3)
C2 N2 Y1 89.9(2)
C35 N2 Y1 148.4(2)
C14 C13 C18 120.1(4)
C14 C13 N1 118.5(3)
C18 C13 N1 121.3(4)
Si2 N3 Si1 118.75(18)
Si2 N3 Y1 116.62(17)
Si1 N3 Y1 124.58(17)
C34 C25 C26 120.1(4)
C34 C25 C2 118.7(4)
C26 C25 C2 121.2(3)
C12 C3 C4 119.6(4)
C12 C3 C1 118.8(4)
C4 C3 C1 121.6(4)
C17 C18 C13 117.8(4)
C17 C18 C22 117.8(4)
C13 C18 C22 124.4(4)
C32 C31 C30 122.3(4)
C32 C31 C26 118.7(4)
C30 C31 C26 119.0(4)
O1 C1 N1 116.8(3)
O1 C1 C3 117.9(4)
N1 C1 C3 125.3(4)
O1 C1 Y1 54.90(19)
N1 C1 Y1 62.3(2)
C3 C1 Y1 169.9(3)
C5 C4 C3 124.0(4)
C5 C4 C9 117.8(4)
C3 C4 C9 118.2(4)
C39 C40 C35 118.1(4)
C39 C40 C44 118.4(4)
C35 C40 C44 123.4(4)
C36 C35 C40 120.8(4)
C36 C35 N2 118.5(4)
C40 C35 N2 120.7(3)
C27 C26 C25 123.7(4)
C27 C26 C31 117.5(4)
C25 C26 C31 118.7(4)
C37 C36 C35 118.1(4)
C37 C36 C41 119.3(4)
C35 C36 C41 122.6(4)
O2 C2 N2 116.2(3)
O2 C2 C25 118.8(3)
N2 C2 C25 125.0(3)
O2 C2 Y1 54.82(18)
N2 C2 Y1 61.8(2)
C25 C2 Y1 169.8(3)
C38 C39 C40 121.7(4)
C25 C34 C33 120.9(4)
C38 C37 C36 121.4(4)
C15 C14 C13 119.2(4)
C15 C14 C19 117.8(4)
C13 C14 C19 123.1(3)
C18 C22 C23 110.7(4)
C18 C22 C24 112.1(3)
C23 C22 C24 110.4(4)
C28 C27 C26 121.5(4)
C17 C16 C15 119.9(4)
C21 C19 C20 109.6(4)
C21 C19 C14 111.7(4)
C20 C19 C14 111.7(3)
C16 C15 C14 121.0(4)
O3 C47 C48 102.9(4)
C37 C38 C39 119.7(4)
C100 C101 C102 108.3(10)
C3 C12 C11 121.4(4)
C6 C5 C4 121.1(4)
C32 C33 C34 120.0(4)
C29 C30 C31 121.6(5)
C10 C9 C8 122.0(4)
C10 C9 C4 119.2(4)
C8 C9 C4 118.8(4)
C40 C44 C45 109.2(4)
C40 C44 C46 112.6(4)
C45 C44 C46 110.6(4)
C36 C41 C43 112.6(4)
C36 C41 C42 110.1(4)
C43 C41 C42 110.8(4)
C27 C28 C29 120.9(5)
C30 C29 C28 119.4(5)
C16 C17 C18 122.0(4)
C10 C11 C12 119.7(4)
O3 C50 C49 104.5(4)
C7 C8 C9 121.4(5)
C33 C32 C31 121.6(4)
C11 C10 C9 121.9(4)
C5 C6 C7 120.9(5)
C111 C110 C109 117.6(10)
C103 C102 C101 128.6(13)
C102 C103 C104 111.2(12)
C104 C105 C100 120.2(9)
C48 C49 C50 107.6(5)
C107 C112 C111 121.8(7)
C8 C7 C6 120.0(5)
C107 C108 C109 120.2(10)
C49 C48 C47 112.0(6)
C105 C104 C106 127.3(12)
C105 C104 C103 121.7(10)
C106 C104 C103 111.0(10)
C110 C111 C112 120.1(9)
C108 C109 C110 121.0(9)
C101 C100 C105 130.0(11)
C108 C107 C112 119.2(8)
C108 C107 C113 120.0(8)
C112 C107 C113 120.7(7)

loop_
_geom_bond_atom_site_label_1
_geom_bond_atom_site_label_2
_geom_bond_distance
Y1 N3 2.255(3)
Y1 O2 2.279(3)
Y1 O1 2.285(3)
Y1 O3 2.350(3)
Y1 N2 2.437(3)
Y1 N1 2.450(3)
Y1 C2 2.764(4)
Y1 C1 2.768(4)
Si2 N3 1.718(3)
Si2 C51 1.872(5)
Si2 C52 1.873(5)
Si2 C53 1.877(5)
Si1 N3 1.719(3)
Si1 C56 1.866(4)
Si1 C54 1.878(5)
Si1 C55 1.881(5)
O2 C2 1.293(4)
O1 C1 1.288(4)
O3 C47 1.446(5)
O3 C50 1.467(5)
N1 C1 1.313(5)
N1 C13 1.435(5)
N2 C2 1.310(5)
N2 C35 1.434(5)
C13 C14 1.402(5)
C13 C18 1.420(5)
C25 C34 1.375(5)
C25 C26 1.421(6)
C25 C2 1.500(5)
C3 C12 1.370(6)
C3 C4 1.428(6)
C3 C1 1.504(5)
C18 C17 1.392(6)
C18 C22 1.515(6)
C31 C32 1.408(6)
C31 C30 1.408(6)
C31 C26 1.431(6)
C4 C5 1.415(6)
C4 C9 1.428(6)
C40 C39 1.387(5)
C40 C35 1.406(5)
C40 C44 1.521(6)
C35 C36 1.403(5)
C26 C27 1.412(6)
C36 C37 1.397(6)
C36 C41 1.509(6)
C39 C38 1.374(6)
C34 C33 1.404(6)
C37 C38 1.374(6)
C14 C15 1.389(6)
C14 C19 1.527(6)
C22 C23 1.527(6)
C22 C24 1.536(6)
C27 C28 1.352(6)
C16 C17 1.370(6)
C16 C15 1.373(6)
C19 C21 1.520(6)
C19 C20 1.522(6)
C47 C48 1.463(7)
C101 C100 1.281(10)
C101 C102 1.504(14)
C12 C11 1.410(6)
C106 C104 1.374(10)
C5 C6 1.365(6)
C33 C32 1.359(6)
C30 C29 1.351(7)
C9 C10 1.404(6)
C9 C8 1.422(6)
C44 C45 1.528(6)
C44 C46 1.535(6)
C41 C43 1.522(6)
C41 C42 1.524(6)
C28 C29 1.408(7)
C11 C10 1.341(6)
C50 C49 1.507(6)
C8 C7 1.346(7)
C6 C7 1.397(7)
C110 C111 1.317(11)
C110 C109 1.438(12)
C102 C103 1.377(15)
C103 C104 1.467(13)
C105 C104 1.312(9)
C105 C100 1.366(10)
C49 C48 1.303(8)
C112 C107 1.350(9)
C112 C111 1.397(10)
C108 C107 1.347(9)
C108 C109 1.349(12)
C113 C107 1.488(9)

loop_
_geom_torsion_atom_site_label_1
_geom_torsion_atom_site_label_2
_geom_torsion_atom_site_label_3
_geom_torsion_atom_site_label_4
_geom_torsion
N3 Y1 O2 C2 -98.2(2)
O1 Y1 O2 C2 35.7(3)
O3 Y1 O2 C2 176.0(2)
N2 Y1 O2 C2 4.5(2)
N1 Y1 O2 C2 100.5(2)
C1 Y1 O2 C2 70.4(2)
N3 Y1 O1 C1 -134.6(2)
O2 Y1 O1 C1 89.1(2)
O3 Y1 O1 C1 -28.1(3)
N2 Y1 O1 C1 114.7(2)
N1 Y1 O1 C1 -4.3(2)
C2 Y1 O1 C1 105.6(2)
N3 Y1 O3 C47 85.9(3)
O2 Y1 O3 C47 -162.4(3)
O1 Y1 O3 C47 -25.4(4)
N2 Y1 O3 C47 -153.0(3)
N1 Y1 O3 C47 -45.0(3)
C2 Y1 O3 C47 -160.5(3)
C1 Y1 O3 C47 -38.9(4)
N3 Y1 O3 C50 -69.3(3)
O2 Y1 O3 C50 42.5(3)
O1 Y1 O3 C50 179.4(3)
N2 Y1 O3 C50 51.8(3)
N1 Y1 O3 C50 159.8(3)
C2 Y1 O3 C50 44.4(3)
C1 Y1 O3 C50 166.0(3)
N3 Y1 N1 C1 82.1(3)
O2 Y1 N1 C1 -121.1(2)
O1 Y1 N1 C1 4.2(2)
O3 Y1 N1 C1 167.8(2)
N2 Y1 N1 C1 -61.1(2)
C2 Y1 N1 C1 -90.5(2)
N3 Y1 N1 C13 -103.4(4)
O2 Y1 N1 C13 53.5(4)
O1 Y1 N1 C13 178.8(5)
O3 Y1 N1 C13 -17.6(4)
N2 Y1 N1 C13 113.4(4)
C2 Y1 N1 C13 84.0(4)
C1 Y1 N1 C13 174.5(6)
N3 Y1 N2 C2 97.2(2)
O2 Y1 N2 C2 -4.4(2)
O1 Y1 N2 C2 -161.5(2)
O3 Y1 N2 C2 -15.4(3)
N1 Y1 N2 C2 -112.1(2)
C1 Y1 N2 C2 -136.6(2)
N3 Y1 N2 C35 -80.1(5)
O2 Y1 N2 C35 178.2(5)
O1 Y1 N2 C35 21.2(5)
O3 Y1 N2 C35 167.2(4)
N1 Y1 N2 C35 70.6(5)
C2 Y1 N2 C35 -177.4(6)
C1 Y1 N2 C35 46.0(5)
C1 N1 C13 C14 119.9(4)
Y1 N1 C13 C14 -53.5(6)
C1 N1 C13 C18 -63.6(5)
Y1 N1 C13 C18 123.1(4)
C51 Si2 N3 Si1 84.6(3)
C52 Si2 N3 Si1 -157.1(3)
C53 Si2 N3 Si1 -39.3(3)
C51 Si2 N3 Y1 -97.8(2)
C52 Si2 N3 Y1 20.5(3)
C53 Si2 N3 Y1 138.3(2)
C56 Si1 N3 Si2 -167.4(2)
C54 Si1 N3 Si2 -45.7(3)
C55 Si1 N3 Si2 74.8(3)
C56 Si1 N3 Y1 15.3(3)
C54 Si1 N3 Y1 137.0(2)
C55 Si1 N3 Y1 -102.5(3)
O2 Y1 N3 Si2 -168.22(16)
O1 Y1 N3 Si2 45.3(2)
O3 Y1 N3 Si2 -92.76(19)
N2 Y1 N3 Si2 131.33(18)
N1 Y1 N3 Si2 -10.8(3)
C2 Y1 N3 Si2 161.96(17)
C1 Y1 N3 Si2 22.7(2)
O2 Y1 N3 Si1 9.2(3)
O1 Y1 N3 Si1 -137.2(2)
O3 Y1 N3 Si1 84.7(2)
N2 Y1 N3 Si1 -51.2(2)
N1 Y1 N3 Si1 166.59(17)
C2 Y1 N3 Si1 -20.6(3)
C1 Y1 N3 Si1 -159.91(19)
C14 C13 C18 C17 -2.6(6)
N1 C13 C18 C17 -179.2(4)
C14 C13 C18 C22 177.6(4)
N1 C13 C18 C22 1.0(6)
Y1 O1 C1 N1 7.5(4)
Y1 O1 C1 C3 -171.6(3)
C13 N1 C1 O1 176.8(3)
Y1 N1 C1 O1 -6.9(3)
C13 N1 C1 C3 -4.1(6)
Y1 N1 C1 C3 172.1(4)
C13 N1 C1 Y1 -176.2(4)
C12 C3 C1 O1 136.9(4)
C4 C3 C1 O1 -42.7(5)
C12 C3 C1 N1 -42.2(6)
C4 C3 C1 N1 138.2(4)
C12 C3 C1 Y1 94.0(16)
C4 C3 C1 Y1 -85.6(16)
N3 Y1 C1 O1 54.3(3)
O2 Y1 C1 O1 -113.2(2)
O3 Y1 C1 O1 159.5(2)
N2 Y1 C1 O1 -64.1(2)
N1 Y1 C1 O1 172.4(4)
C2 Y1 C1 O1 -84.8(2)
N3 Y1 C1 N1 -118.1(2)
O2 Y1 C1 N1 74.4(2)
O1 Y1 C1 N1 -172.4(4)
O3 Y1 C1 N1 -12.9(2)
N2 Y1 C1 N1 123.5(2)
C2 Y1 C1 N1 102.8(2)
N3 Y1 C1 C3 101.5(16)
O2 Y1 C1 C3 -66.0(16)
O1 Y1 C1 C3 47.2(15)
O3 Y1 C1 C3 -153.3(16)
N2 Y1 C1 C3 -16.9(16)
N1 Y1 C1 C3 -140.4(17)
C2 Y1 C1 C3 -37.6(16)
C12 C3 C4 C5 -178.3(4)
C1 C3 C4 C5 1.3(6)
C12 C3 C4 C9 1.5(6)
C1 C3 C4 C9 -178.9(4)
C39 C40 C35 C36 4.7(6)
C44 C40 C35 C36 -171.4(4)
C39 C40 C35 N2 -175.9(3)
C44 C40 C35 N2 7.9(6)
C2 N2 C35 C36 -117.7(4)
Y1 N2 C35 C36 59.2(6)
C2 N2 C35 C40 62.9(5)
Y1 N2 C35 C40 -120.2(4)
C34 C25 C26 C27 -179.4(4)
C2 C25 C26 C27 -0.2(6)
C34 C25 C26 C31 -1.5(6)
C2 C25 C26 C31 177.7(4)
C32 C31 C26 C27 179.0(4)
C30 C31 C26 C27 0.1(6)
C32 C31 C26 C25 1.0(6)
C30 C31 C26 C25 -177.9(4)
C40 C35 C36 C37 -4.5(6)
N2 C35 C36 C37 176.1(3)
C40 C35 C36 C41 175.1(4)
N2 C35 C36 C41 -4.3(6)
Y1 O2 C2 N2 -7.7(3)
Y1 O2 C2 C25 170.6(3)
C35 N2 C2 O2 -174.4(3)
Y1 N2 C2 O2 7.2(3)
C35 N2 C2 C25 7.3(6)
Y1 N2 C2 C25 -171.0(3)
C35 N2 C2 Y1 178.4(4)
C34 C25 C2 O2 -132.9(4)
C26 C25 C2 O2 47.9(5)
C34 C25 C2 N2 45.3(6)
C26 C25 C2 N2 -133.9(4)
C34 C25 C2 Y1 -84.0(16)
C26 C25 C2 Y1 96.9(15)
N3 Y1 C2 O2 93.3(2)
O1 Y1 C2 O2 -152.8(2)
O3 Y1 C2 O2 -4.0(2)
N2 Y1 C2 O2 -172.1(4)
N1 Y1 C2 O2 -92.8(2)
C1 Y1 C2 O2 -123.9(2)
N3 Y1 C2 N2 -94.6(2)
O2 Y1 C2 N2 172.1(4)
O1 Y1 C2 N2 19.3(2)
O3 Y1 C2 N2 168.1(2)
N1 Y1 C2 N2 79.3(2)
C1 Y1 C2 N2 48.2(2)
N3 Y1 C2 C25 39.3(16)
O2 Y1 C2 C25 -53.9(15)
O1 Y1 C2 C25 153.3(15)
O3 Y1 C2 C25 -57.9(15)
N2 Y1 C2 C25 133.9(16)
N1 Y1 C2 C25 -146.8(15)
C1 Y1 C2 C25 -177.8(15)
C35 C40 C39 C38 -1.0(6)
C44 C40 C39 C38 175.3(4)
C26 C25 C34 C33 0.1(6)
C2 C25 C34 C33 -179.0(4)
C35 C36 C37 C38 0.5(6)
C41 C36 C37 C38 -179.1(4)
C18 C13 C14 C15 2.8(6)
N1 C13 C14 C15 179.5(4)
C18 C13 C14 C19 -178.3(4)
N1 C13 C14 C19 -1.7(6)
C17 C18 C22 C23 66.5(5)
C13 C18 C22 C23 -113.7(4)
C17 C18 C22 C24 -57.2(5)
C13 C18 C22 C24 122.6(4)
C25 C26 C27 C28 177.7(4)
C31 C26 C27 C28 -0.3(6)
C15 C14 C19 C21 63.9(5)
C13 C14 C19 C21 -115.0(4)
C15 C14 C19 C20 -59.3(5)
C13 C14 C19 C20 121.8(4)
C17 C16 C15 C14 -1.1(7)
C13 C14 C15 C16 -1.0(6)
C19 C14 C15 C16 -179.9(4)
C50 O3 C47 C48 24.0(7)
Y1 O3 C47 C48 -133.6(6)
C36 C37 C38 C39 3.1(6)
C40 C39 C38 C37 -2.8(6)
C4 C3 C12 C11 -1.3(6)
C1 C3 C12 C11 179.1(4)
C3 C4 C5 C6 179.8(4)
C9 C4 C5 C6 0.0(6)
C25 C34 C33 C32 1.8(6)
C32 C31 C30 C29 -179.3(5)
C26 C31 C30 C29 -0.5(7)
C5 C4 C9 C10 179.3(4)
C3 C4 C9 C10 -0.5(6)
C5 C4 C9 C8 -1.0(6)
C3 C4 C9 C8 179.2(4)
C39 C40 C44 C45 -72.7(5)
C35 C40 C44 C45 103.5(5)
C39 C40 C44 C46 50.5(5)
C35 C40 C44 C46 -133.3(4)
C37 C36 C41 C43 -53.9(5)
C35 C36 C41 C43 126.5(4)
C37 C36 C41 C42 70.2(5)
C35 C36 C41 C42 -109.4(4)
C26 C27 C28 C29 0.7(7)
C31 C30 C29 C28 0.9(8)
C27 C28 C29 C30 -1.0(8)
C15 C16 C17 C18 1.3(7)
C13 C18 C17 C16 0.6(6)
C22 C18 C17 C16 -179.6(4)
C3 C12 C11 C10 0.0(7)
C47 O3 C50 C49 -16.3(5)
Y1 O3 C50 C49 144.0(4)
C10 C9 C8 C7 -178.5(5)
C4 C9 C8 C7 1.8(7)
C34 C33 C32 C31 -2.3(7)
C30 C31 C32 C33 179.7(4)
C26 C31 C32 C33 0.9(7)
C12 C11 C10 C9 1.0(7)
C8 C9 C10 C11 179.5(5)
C4 C9 C10 C11 -0.8(7)
C4 C5 C6 C7 0.3(7)
C100 C101 C102 C103 4.5(15)
C101 C102 C103 C104 -2.9(16)
O3 C50 C49 C48 1.1(9)
C9 C8 C7 C6 -1.5(8)
C5 C6 C7 C8 0.4(8)
C50 C49 C48 C47 14.8(11)
O3 C47 C48 C49 -24.9(10)
C100 C105 C104 C106 -179.8(6)
C100 C105 C104 C103 -0.2(10)
C102 C103 C104 C105 0.6(12)
C102 C103 C104 C106 -179.8(8)
C109 C110 C111 C112 0.5(15)
C107 C112 C111 C110 0.6(13)
C107 C108 C109 C110 -1.2(15)
C111 C110 C109 C108 -0.2(16)
C102 C101 C100 C105 -4.0(11)
C104 C105 C100 C101 2.4(11)
C109 C108 C107 C112 2.3(12)
C109 C108 C107 C113 177.3(8)
C111 C112 C107 C108 -2.0(11)
C111 C112 C107 C113 -177.0(7)
